data_2209802
loop_
_publ_author_name
'Gao, Shan'
'Ng, Seik Weng'

_publ_section_title
;
 3-(4-Carboxyphenoxy)propionic acid
;
_journal_coeditor_code CI2104
_journal_issue 8
_journal_name_full 'Acta Crystallographica Section E'
_journal_page_first o3420
_journal_page_last o3421
_journal_paper_doi 10.1107/S1600536806027577
_journal_volume 62
_journal_year 2006
_chemical_formula_iupac 'C10 H10 O5'
_chemical_formula_moiety 'C10 H10 O5'
_chemical_formula_sum 'C10 H10 O5'
_chemical_formula_weight 210.18
_chemical_name_systematic
;
3-(4-Carboxyphenoxy)propionic acid
;
_space_group_IT_number 14
_symmetry_cell_setting monoclinic
_symmetry_space_group_name_Hall '-P 2ybc'
_symmetry_space_group_name_H-M 'P 1 21/c 1'
_atom_sites_solution_hydrogens geom
_atom_sites_solution_primary direct
_atom_sites_solution_secondary difmap
_audit_creation_method SHELXL97
_cell_angle_alpha 90.00
_cell_angle_beta 94.92(2)
_cell_angle_gamma 90.00
_cell_formula_units_Z 4
_cell_length_a 7.813(4)
_cell_length_b 9.032(6)
_cell_length_c 13.631(9)
_cell_measurement_reflns_used 5947
_cell_measurement_temperature 295(2)
_cell_measurement_theta_max 27.5
_cell_measurement_theta_min 3.0
_cell_volume 958.4(10)
_computing_cell_refinement RAPID-AUTO
_computing_data_collection 'RAPID-AUTO (Rigaku, 1998)'
_computing_data_reduction 'CrystalStructure (Rigaku/MSC, 2002)'
_computing_molecular_graphics 'ORTEPII (Johnson, 1976)'
_computing_publication_material SHELXL97
_computing_structure_refinement 'SHELXL97 (Sheldrick, 1997)'
_computing_structure_solution 'SHELXS97 (Sheldrick, 1997)'
_diffrn_ambient_temperature 295(2)
_diffrn_measured_fraction_theta_full 1.00
_diffrn_measured_fraction_theta_max 1.00
_diffrn_measurement_device_type 'Rigaku R-AXIS RAPID IP'
_diffrn_measurement_method \w
_diffrn_radiation_monochromator graphite
_diffrn_radiation_source 'fine-focus sealed tube'
_diffrn_radiation_type MoK\a
_diffrn_radiation_wavelength 0.71073
_diffrn_reflns_av_R_equivalents 0.035
_diffrn_reflns_av_sigmaI/netI 0.030
_diffrn_reflns_limit_h_max 8
_diffrn_reflns_limit_h_min -10
_diffrn_reflns_limit_k_max 11
_diffrn_reflns_limit_k_min -11
_diffrn_reflns_limit_l_max 17
_diffrn_reflns_limit_l_min -17
_diffrn_reflns_number 9176
_diffrn_reflns_theta_full 27.5
_diffrn_reflns_theta_max 27.5
_diffrn_reflns_theta_min 3.0
_diffrn_standards_decay_% 0
_diffrn_standards_interval_count 0
_diffrn_standards_interval_time 0
_diffrn_standards_number 0
_exptl_absorpt_coefficient_mu 0.118
_exptl_absorpt_correction_T_max 0.937
_exptl_absorpt_correction_T_min 0.722
_exptl_absorpt_correction_type multi-scan
_exptl_absorpt_process_details '(ABSCOR; Higashi, 1995)'
_exptl_crystal_colour Colourless
_exptl_crystal_density_diffrn 1.457
_exptl_crystal_density_method 'not measured'
_exptl_crystal_description Plate
_exptl_crystal_F_000 440
_exptl_crystal_size_max 0.42
_exptl_crystal_size_mid 0.17
_exptl_crystal_size_min 0.08
_refine_diff_density_max 0.23
_refine_diff_density_min -0.20
_refine_ls_extinction_method none
_refine_ls_goodness_of_fit_ref 1.00
_refine_ls_hydrogen_treatment mixed
_refine_ls_matrix_type full
_refine_ls_number_parameters 144
_refine_ls_number_reflns 2188
_refine_ls_number_restraints 2
_refine_ls_restrained_S_all 1.00
_refine_ls_R_factor_all 0.078
_refine_ls_R_factor_gt 0.046
_refine_ls_shift/su_max 0.001
_refine_ls_shift/su_mean 0.000
_refine_ls_structure_factor_coef Fsqd
_refine_ls_weighting_details 'calc w = 1/[\s^2^(Fo^2^)+(0.0912P)^2^] where P=(Fo^2^+2Fc^2^)/3'
_refine_ls_weighting_scheme calc
_refine_ls_wR_factor_gt 0.137
_refine_ls_wR_factor_ref 0.153
_reflns_number_gt 1359
_reflns_number_total 2188
_reflns_threshold_expression I>2\s(I)
_cod_data_source_file ci2104.cif
_cod_data_source_block I
_cod_depositor_comments
;
The following automatic conversions were performed:
'_symmetry_cell_setting' value 'Monoclinic' changed to 'monoclinic'
according to '/home/saulius/struct/CIF-dictionaries/cif_core.dic'
dictionary named 'cif_core.dic' version 2.4.1 from 2010-06-29.

Automatic conversion script
Id: cif_fix_enum 1527 2010-12-29 10:47:43Z saulius 

The following automatic conversions were performed:

'_symmetry_cell_setting' value 'Monoclinic' changed to 'monoclinic'
according to /home/saulius/struct/CIF-dictionaries/cif_core.dic
dictionary named 'cif_core.dic' version 2.4.1 from 2010-06-29.

Automatic conversion script
Id: cif_fix_values 1715 2011-07-08 13:25:40Z adriana 
;
_cod_original_cell_volume 958.0(10)
_cod_original_sg_symbol_H-M 'P 21/c'
_cod_database_code 2209802
_cod_database_fobs_code 2209802

loop_
_symmetry_equiv_pos_as_xyz
'x, y, z'
'x, -y+1/2, z+1/2'
'-x, -y, -z'
'-x, y-1/2, -z-1/2'

loop_
_atom_site_type_symbol
_atom_site_label
_atom_site_fract_x
_atom_site_fract_y
_atom_site_fract_z
_atom_site_U_iso_or_equiv
_atom_site_adp_type
_atom_site_calc_flag
_atom_site_refinement_flags
_atom_site_occupancy
O O1 0.7570(2) 0.4302(2) 0.20680(10) 0.0650(5) Uani d D 1
O O2 0.5369(2) 0.52999(2) 0.11780(10) 0.0577(4) Uani d . 1
O O3 0.3768(2) 0.4912(2) 0.34410(10) 0.0454(4) Uani d . 1
O O4 -0.0388(2) 0.9064(2) 0.60920(10) 0.0628(5) Uani d . 1
O O5 -0.2541(2) 0.8132(2) 0.51190(10) 0.0608(5) Uani d D 1
C C1 0.5972(2) 0.4410(2) 0.18100(10) 0.0402(4) Uani d . 1
C C2 0.4826(2) 0.3328(2) 0.2264(2) 0.0461(5) Uani d . 1
C C3 0.3230(2) 0.4016(2) 0.2608(2) 0.0432(5) Uani d . 1
C C4 0.2544(2) 0.5667(2) 0.38940(10) 0.0380(4) Uani d . 1
C C5 0.0802(2) 0.5598(2) 0.36070(10) 0.0426(5) Uani d . 1
C C6 -0.0322(2) 0.6431(2) 0.41010(10) 0.0434(5) Uani d . 1
C C7 0.0258(2) 0.7344(2) 0.48730(10) 0.0392(4) Uani d . 1
C C8 0.2008(2) 0.7377(2) 0.51620(10) 0.0441(5) Uani d . 1
C C9 0.3143(2) 0.6542(2) 0.46870(10) 0.0441(5) Uani d . 1
C C10 -0.0943(2) 0.8237(2) 0.53980(10) 0.0432(5) Uani d . 1
H H1O 0.804(7) 0.494(4) 0.174(4) 0.21(2) Uiso d D 1
H H5O -0.325(4) 0.856(5) 0.544(3) 0.18(2) Uiso d D 1
H H2A 0.5466 0.2857 0.2820 0.055 Uiso calc R 1
H H2B 0.4493 0.2564 0.1785 0.055 Uiso calc R 1
H H3A 0.2656 0.4617 0.2089 0.052 Uiso calc R 1
H H3B 0.2442 0.3255 0.2790 0.052 Uiso calc R 1
H H5 0.0396 0.4995 0.3086 0.051 Uiso calc R 1
H H6 -0.1493 0.6379 0.3913 0.052 Uiso calc R 1
H H8 0.2414 0.7976 0.5686 0.053 Uiso calc R 1
H H9 0.4308 0.6560 0.4894 0.053 Uiso calc R 1

loop_
_atom_site_aniso_label
_atom_site_aniso_U_11
_atom_site_aniso_U_22
_atom_site_aniso_U_33
_atom_site_aniso_U_12
_atom_site_aniso_U_13
_atom_site_aniso_U_23
O1 0.0463(8) 0.0904(12) 0.0569(10) -0.0101(8) -0.0033(7) 0.0161(9)
O2 0.0430(8) 0.0649(10) 0.0663(10) 0.0041(7) 0.0112(7) 0.0194(8)
O3 0.0385(7) 0.0534(8) 0.0446(8) 0.0016(6) 0.0059(6) -0.0088(6)
O4 0.0530(9) 0.0779(11) 0.0566(10) 0.0052(8) 0.0004(7) -0.0228(8)
O5 0.0387(8) 0.0706(10) 0.0733(11) 0.0035(7) 0.0067(7) -0.0202(8)
C1 0.0406(9) 0.0434(10) 0.0368(10) 0.0016(8) 0.0047(8) -0.0052(8)
C2 0.0492(11) 0.0406(11) 0.0497(12) -0.0001(9) 0.0117(9) -0.0005(9)
C3 0.0409(10) 0.0468(10) 0.0425(11) -0.0033(8) 0.0065(8) -0.0028(8)
C4 0.0360(9) 0.0422(10) 0.0361(10) -0.0008(8) 0.0049(8) 0.0023(8)
C5 0.0373(9) 0.0488(11) 0.0410(10) -0.0017(8) -0.0001(8) -0.0058(9)
C6 0.0330(9) 0.0523(11) 0.0446(11) 0.0001(8) 0.0010(8) 0.0005(9)
C7 0.0374(10) 0.0423(10) 0.0384(10) 0.0004(8) 0.0057(8) 0.0017(8)
C8 0.0401(10) 0.0500(11) 0.0420(11) -0.0022(8) 0.0011(8) -0.0060(9)
C9 0.0336(9) 0.0525(11) 0.0455(11) -0.0014(8) -0.0003(8) -0.0027(9)
C10 0.0390(10) 0.0495(11) 0.0413(10) -0.0007(9) 0.0037(9) 0.0016(9)

loop_
_atom_type_symbol
_atom_type_description
_atom_type_scat_dispersion_real
_atom_type_scat_dispersion_imag
_atom_type_scat_source
C C 0.0033 0.0016 'International Tables Vol C Tables 4.2.6.8 and 6.1.1.4'
H H 0.0000 0.0000 'International Tables Vol C Tables 4.2.6.8 and 6.1.1.4'
O O 0.0106 0.0060 'International Tables Vol C Tables 4.2.6.8 and 6.1.1.4'

loop_
_geom_angle_atom_site_label_1
_geom_angle_atom_site_label_2
_geom_angle_atom_site_label_3
_geom_angle
C4 O3 C3 118.30(10)
O2 C1 O1 123.1(2)
O2 C1 C2 120.3(2)
O1 C1 C2 116.4(2)
C1 C2 C3 113.7(2)
O3 C3 C2 106.7(2)
O3 C4 C5 124.0(2)
O3 C4 C9 115.7(2)
C5 C4 C9 120.2(2)
C6 C5 C4 119.4(2)
C5 C6 C7 121.1(2)
C6 C7 C8 118.6(2)
C6 C7 C10 121.1(2)
C8 C7 C10 120.3(2)
C9 C8 C7 121.1(2)
C8 C9 C4 119.6(2)
O4 C10 O5 122.4(2)
O4 C10 C7 120.0(2)
O5 C10 C7 117.6(2)
C1 O1 H1O 106(4)
C10 O5 H5O 119(3)
C1 C2 H2A 108.8
C3 C2 H2A 108.8
C1 C2 H2B 108.8
C3 C2 H2B 108.8
H2A C2 H2B 107.7
O3 C3 H3A 110.4
C2 C3 H3A 110.4
O3 C3 H3B 110.4
C2 C3 H3B 110.4
H3A C3 H3B 108.6
C6 C5 H5 120.3
C4 C5 H5 120.3
C5 C6 H6 119.4
C7 C6 H6 119.4
C9 C8 H8 119.5
C7 C8 H8 119.5
C8 C9 H9 120.2
C4 C9 H9 120.2

loop_
_geom_bond_atom_site_label_1
_geom_bond_atom_site_label_2
_geom_bond_distance
O1 C1 1.271(2)
O2 C1 1.241(2)
O3 C4 1.364(2)
O3 C3 1.428(2)
O4 C10 1.253(2)
O5 C10 1.277(2)
C1 C2 1.494(3)
C2 C3 1.504(3)
C4 C5 1.385(2)
C4 C9 1.387(3)
C5 C6 1.375(3)
C6 C7 1.382(3)
C7 C8 1.390(2)
C7 C10 1.469(3)
C8 C9 1.369(3)
O1 H1O 0.830(10)
O5 H5O 0.840(10)
C2 H2A 0.97
C2 H2B 0.97
C3 H3A 0.97
C3 H3B 0.97
C5 H5 0.93
C6 H6 0.93
C8 H8 0.93
C9 H9 0.93

loop_
_geom_hbond_atom_site_label_D
_geom_hbond_atom_site_label_H
_geom_hbond_atom_site_label_A
_geom_hbond_site_symmetry_A
_geom_hbond_distance_DH
_geom_hbond_distance_HA
_geom_hbond_distance_DA
_geom_hbond_angle_DHA
_geom_hbond_publ_flag
O1 H1O O4 2_664 0.830(10) 1.82(2) 2.618(2) 162(5) yes
O5 H5O O2 2_465 0.840(10) 1.850(10) 2.676(2) 173(5) yes

loop_
_geom_torsion_atom_site_label_1
_geom_torsion_atom_site_label_2
_geom_torsion_atom_site_label_3
_geom_torsion_atom_site_label_4
_geom_torsion
O2 C1 C2 C3 -48.1(3)
O1 C1 C2 C3 135.7(2)
C4 O3 C3 C2 179.9(2)
C1 C2 C3 O3 -69.8(2)
C3 O3 C4 C5 1.3(3)
C3 O3 C4 C9 -178.8(2)
O3 C4 C5 C6 -178.6(2)
C9 C4 C5 C6 1.5(3)
C4 C5 C6 C7 0.5(3)
C5 C6 C7 C8 -1.7(3)
C5 C6 C7 C10 179.8(2)
C6 C7 C8 C9 0.9(3)
C10 C7 C8 C9 179.4(2)
C7 C8 C9 C4 1.1(3)
O3 C4 C9 C8 177.7(2)
C5 C4 C9 C8 -2.3(3)
C6 C7 C10 O4 -179.6(2)
C8 C7 C10 O4 1.9(3)
C6 C7 C10 O5 0.4(3)
C8 C7 C10 O5 -178.1(2)

loop_
_cod_related_entry_id
_cod_related_entry_database
_cod_related_entry_code
1 ChemSpider 11484897
